data_2231853
loop_
_publ_author_name
'Li, Ni-Ya'

_publ_section_title
;
 <i>catena</i>-Poly[[[tetraaquanickel(II)]-\m-4,4'-bipyridyl-\k^2^<i>N</i>:<i>N</i>']
 3,3'-(<i>p</i>-phenylene)diacrylate]
;
_journal_coeditor_code CV5150
_journal_issue 10
_journal_name_full 'Acta Crystallographica Section E'
_journal_page_first m1397
_journal_paper_doi 10.1107/S1600536811036993
_journal_volume 67
_journal_year 2011
_chemical_formula_iupac '[Ni (C10 H8 N2) (H2 O)4] (C12 H8 O4)'
_chemical_formula_moiety 'C10 H16 N2 Ni O4 2+, C12 H8 O4 2-'
_chemical_formula_sum 'C22 H24 N2 Ni O8'
_chemical_formula_weight 503.12
_chemical_name_systematic
;
<i>catena</i>-Poly[[[tetraaquanickel(II)]-\m-4,4'-bipyridyl-
\k^2^<i>N</i>:<i>N</i>'] 3,3'-(<i>p</i>-phenylene)diacrylate]
;
_space_group_IT_number 2
_symmetry_cell_setting triclinic
_symmetry_space_group_name_Hall '-P 1'
_symmetry_space_group_name_H-M 'P -1'
_atom_sites_solution_hydrogens geom
_atom_sites_solution_primary direct
_atom_sites_solution_secondary difmap
_audit_creation_method SHELXL-97
_cell_angle_alpha 95.51(3)
_cell_angle_beta 102.51(3)
_cell_angle_gamma 97.27(3)
_cell_formula_units_Z 1
_cell_length_a 7.0867(14)
_cell_length_b 7.3614(15)
_cell_length_c 10.418(2)
_cell_measurement_reflns_used 2063
_cell_measurement_temperature 223(2)
_cell_measurement_theta_max 25.3491
_cell_measurement_theta_min 3.1879
_cell_volume 522.0(2)
_computing_cell_refinement 'CrystalClear (Rigaku, 2001)'
_computing_data_collection 'CrystalClear (Rigaku, 2001)'
_computing_data_reduction 'CrystalStructure (Rigaku/MSC, 2004)'
_computing_molecular_graphics 'SHELXTL (Sheldrick, 2008)'
_computing_publication_material 'SHELXTL (Sheldrick, 2008) and PLATON (Spek, 2009)'
_computing_structure_refinement 'SHELXTL (Sheldrick, 2008)'
_computing_structure_solution 'SHELXTL (Sheldrick, 2008)'
_diffrn_ambient_temperature 223(2)
_diffrn_measured_fraction_theta_full 0.982
_diffrn_measured_fraction_theta_max 0.982
_diffrn_measurement_device_type 'Rigaku Mercury CCD area-detector'
_diffrn_measurement_method \w
_diffrn_radiation_monochromator graphite
_diffrn_radiation_source 'fine-focus sealed tube'
_diffrn_radiation_type MoK\a
_diffrn_radiation_wavelength 0.71073
_diffrn_reflns_av_R_equivalents 0.0182
_diffrn_reflns_av_sigmaI/netI 0.0226
_diffrn_reflns_limit_h_max 8
_diffrn_reflns_limit_h_min -8
_diffrn_reflns_limit_k_max 7
_diffrn_reflns_limit_k_min -8
_diffrn_reflns_limit_l_max 12
_diffrn_reflns_limit_l_min -12
_diffrn_reflns_number 4910
_diffrn_reflns_theta_full 25.35
_diffrn_reflns_theta_max 25.35
_diffrn_reflns_theta_min 3.19
_diffrn_standards_decay_% 0
_diffrn_standards_interval_count 0
_diffrn_standards_interval_time 0
_diffrn_standards_number 0
_exptl_absorpt_coefficient_mu 0.984
_exptl_absorpt_correction_T_max 0.7910
_exptl_absorpt_correction_T_min 0.6943
_exptl_absorpt_correction_type multi-scan
_exptl_absorpt_process_details '(REQAB; Jacobson, 1998)'
_exptl_crystal_colour blue
_exptl_crystal_density_diffrn 1.600
_exptl_crystal_density_method 'not measured'
_exptl_crystal_description block
_exptl_crystal_F_000 262
_exptl_crystal_size_max 0.40
_exptl_crystal_size_mid 0.40
_exptl_crystal_size_min 0.25
_refine_diff_density_max 0.406
_refine_diff_density_min -0.363
_refine_ls_extinction_method none
_refine_ls_goodness_of_fit_ref 1.065
_refine_ls_hydrogen_treatment mixed
_refine_ls_matrix_type full
_refine_ls_number_parameters 167
_refine_ls_number_reflns 1884
_refine_ls_number_restraints 0
_refine_ls_restrained_S_all 1.065
_refine_ls_R_factor_all 0.0276
_refine_ls_R_factor_gt 0.0262
_refine_ls_shift/su_max 0.000
_refine_ls_shift/su_mean 0.000
_refine_ls_structure_factor_coef Fsqd
_refine_ls_weighting_details 'calc w=1/[\s^2^(Fo^2^)+(0.0333P)^2^+0.2568P] where P=(Fo^2^+2Fc^2^)/3'
_refine_ls_weighting_scheme calc
_refine_ls_wR_factor_gt 0.0659
_refine_ls_wR_factor_ref 0.0668
_reflns_number_gt 1807
_reflns_number_total 1884
_reflns_threshold_expression I>2sigma(I)
_cod_data_source_file cv5150.cif
_cod_data_source_block I
_cod_database_code 2231853
_cod_database_fobs_code 2231853

loop_
_symmetry_equiv_pos_as_xyz
'x, y, z'
'-x, -y, -z'

loop_
_atom_site_type_symbol
_atom_site_label
_atom_site_fract_x
_atom_site_fract_y
_atom_site_fract_z
_atom_site_U_iso_or_equiv
_atom_site_adp_type
_atom_site_calc_flag
_atom_site_refinement_flags
_atom_site_occupancy
_atom_site_symmetry_multiplicity
Ni Ni1 0.5000 1.0000 0.0000 0.01822(12) Uani d S 1 2
N N1 0.6792(2) 1.0320(2) 0.19330(14) 0.0216(3) Uani d . 1 1
O O1 0.2663(2) 1.0289(2) 0.08405(13) 0.0259(3) Uani d . 1 1
H H1W 0.209(4) 1.105(4) 0.052(3) 0.044(8) Uiso d . 1 1
H H2W 0.182(4) 0.935(4) 0.075(3) 0.055(8) Uiso d . 1 1
O O2 0.4632(2) 0.72250(19) 0.01349(16) 0.0302(3) Uani d . 1 1
H H3W 0.565(5) 0.678(4) 0.048(3) 0.062(9) Uiso d . 1 1
H H4W 0.391(4) 0.643(4) -0.042(3) 0.056(8) Uiso d . 1 1
O O3 -0.03762(19) 0.74413(19) 0.03648(14) 0.0323(3) Uani d . 1 1
O O4 -0.22675(19) 0.58018(19) 0.14203(14) 0.0303(3) Uani d . 1 1
C C1 0.6170(3) 0.9485(3) 0.28808(19) 0.0298(4) Uani d . 1 1
H H1 0.4846 0.8961 0.2712 0.036 Uiso calc R 1 1
C C2 0.7352(3) 0.9347(3) 0.40847(19) 0.0297(4) Uani d . 1 1
H H2 0.6832 0.8755 0.4720 0.036 Uiso calc R 1 1
C C3 0.9324(3) 1.0085(2) 0.43649(17) 0.0206(4) Uani d . 1 1
C C4 0.9949(3) 1.0998(3) 0.33922(18) 0.0262(4) Uani d . 1 1
H H4 1.1259 1.1554 0.3539 0.031 Uiso calc R 1 1
C C5 0.8665(3) 1.1094(3) 0.22164(18) 0.0249(4) Uani d . 1 1
H H5 0.9127 1.1735 0.1581 0.030 Uiso calc R 1 1
C C6 0.3586(3) 0.5704(3) 0.5528(2) 0.0317(5) Uani d . 1 1
H H6 0.2626 0.6181 0.5898 0.038 Uiso calc R 1 1
C C7 0.4735(3) 0.4638(3) 0.3653(2) 0.0325(5) Uani d . 1 1
H H7 0.4564 0.4381 0.2730 0.039 Uiso calc R 1 1
C C8 0.3284(3) 0.5354(3) 0.41562(19) 0.0266(4) Uani d . 1 1
C C9 0.1461(3) 0.5739(3) 0.3316(2) 0.0303(4) Uani d . 1 1
H H9 0.0401 0.5840 0.3713 0.036 Uiso calc R 1 1
C C10 0.1196(3) 0.5953(3) 0.2054(2) 0.0308(4) Uani d . 1 1
H H10 0.2231 0.5798 0.1642 0.037 Uiso calc R 1 1
C C11 -0.0630(3) 0.6423(3) 0.12331(19) 0.0246(4) Uani d . 1 1

loop_
_atom_site_aniso_label
_atom_site_aniso_U_11
_atom_site_aniso_U_22
_atom_site_aniso_U_33
_atom_site_aniso_U_12
_atom_site_aniso_U_13
_atom_site_aniso_U_23
Ni1 0.01467(17) 0.02099(18) 0.01691(18) 0.00316(12) -0.00192(12) 0.00425(12)
N1 0.0182(7) 0.0255(8) 0.0190(8) 0.0030(6) -0.0006(6) 0.0042(6)
O1 0.0187(7) 0.0328(8) 0.0264(7) 0.0062(7) 0.0024(6) 0.0080(6)
O2 0.0252(8) 0.0213(7) 0.0382(8) 0.0035(6) -0.0057(6) 0.0043(6)
O3 0.0262(7) 0.0367(8) 0.0355(8) 0.0076(6) 0.0036(6) 0.0165(7)
O4 0.0220(7) 0.0323(7) 0.0343(8) 0.0025(6) 0.0005(6) 0.0086(6)
C1 0.0180(9) 0.0406(12) 0.0268(10) -0.0029(8) -0.0017(8) 0.0102(9)
C2 0.0216(9) 0.0417(12) 0.0227(10) -0.0039(8) 0.0000(8) 0.0125(9)
C3 0.0198(9) 0.0205(9) 0.0185(9) 0.0022(7) -0.0013(7) 0.0026(7)
C4 0.0177(9) 0.0336(11) 0.0228(9) -0.0028(8) -0.0023(7) 0.0064(8)
C5 0.0228(9) 0.0298(10) 0.0197(9) -0.0010(8) 0.0010(7) 0.0063(8)
C6 0.0256(10) 0.0386(12) 0.0336(11) 0.0115(9) 0.0085(9) 0.0054(9)
C7 0.0359(11) 0.0406(12) 0.0205(10) 0.0101(9) 0.0025(8) 0.0059(9)
C8 0.0228(9) 0.0247(10) 0.0298(10) 0.0034(8) -0.0009(8) 0.0074(8)
C9 0.0242(10) 0.0321(11) 0.0340(11) 0.0048(8) 0.0033(8) 0.0078(9)
C10 0.0228(10) 0.0344(11) 0.0342(11) 0.0049(8) 0.0022(8) 0.0087(9)
C11 0.0225(9) 0.0214(9) 0.0261(10) 0.0034(7) -0.0018(8) 0.0011(8)

loop_
_atom_type_symbol
_atom_type_description
_atom_type_scat_dispersion_real
_atom_type_scat_dispersion_imag
_atom_type_scat_source
C C 0.0033 0.0016 'International Tables Vol C Tables 4.2.6.8 and 6.1.1.4'
H H 0.0000 0.0000 'International Tables Vol C Tables 4.2.6.8 and 6.1.1.4'
N N 0.0061 0.0033 'International Tables Vol C Tables 4.2.6.8 and 6.1.1.4'
Ni Ni 0.3393 1.1124 'International Tables Vol C Tables 4.2.6.8 and 6.1.1.4'
O O 0.0106 0.0060 'International Tables Vol C Tables 4.2.6.8 and 6.1.1.4'

loop_
_geom_angle_atom_site_label_1
_geom_angle_atom_site_label_2
_geom_angle_atom_site_label_3
_geom_angle_site_symmetry_1
_geom_angle_site_symmetry_3
_geom_angle
O2 Ni1 O2 2_675 . 180.0
O2 Ni1 O1 2_675 2_675 90.45(7)
O2 Ni1 O1 . 2_675 89.55(7)
O2 Ni1 O1 2_675 . 89.55(7)
O2 Ni1 O1 . . 90.45(7)
O1 Ni1 O1 2_675 . 180.0
O2 Ni1 N1 2_675 2_675 86.37(7)
O2 Ni1 N1 . 2_675 93.63(7)
O1 Ni1 N1 2_675 2_675 88.07(6)
O1 Ni1 N1 . 2_675 91.93(6)
O2 Ni1 N1 2_675 . 93.63(7)
O2 Ni1 N1 . . 86.37(7)
O1 Ni1 N1 2_675 . 91.93(6)
O1 Ni1 N1 . . 88.07(6)
N1 Ni1 N1 2_675 . 180.0
C5 N1 C1 . . 116.72(15)
C5 N1 Ni1 . . 122.36(12)
C1 N1 Ni1 . . 120.09(12)
Ni1 O1 H1W . . 109.4(19)
Ni1 O1 H2W . . 116.4(19)
H1W O1 H2W . . 105(3)
Ni1 O2 H3W . . 116(2)
Ni1 O2 H4W . . 125(2)
H3W O2 H4W . . 109(3)
N1 C1 C2 . . 123.70(17)
N1 C1 H1 . . 118.1
C2 C1 H1 . . 118.1
C1 C2 C3 . . 119.80(17)
C1 C2 H2 . . 120.1
C3 C2 H2 . . 120.1
C4 C3 C2 . . 116.20(16)
C4 C3 C3 . 2_776 122.0(2)
C2 C3 C3 . 2_776 121.8(2)
C5 C4 C3 . . 120.40(17)
C5 C4 H4 . . 119.8
C3 C4 H4 . . 119.8
N1 C5 C4 . . 123.09(17)
N1 C5 H5 . . 118.5
C4 C5 H5 . . 118.5
C7 C6 C8 2_666 . 120.99(19)
C7 C6 H6 2_666 . 119.5
C8 C6 H6 . . 119.5
C6 C7 C8 2_666 . 121.49(18)
C6 C7 H7 2_666 . 119.3
C8 C7 H7 . . 119.3
C7 C8 C6 . . 117.51(18)
C7 C8 C9 . . 123.34(18)
C6 C8 C9 . . 119.14(18)
C10 C9 C8 . . 125.23(19)
C10 C9 H9 . . 117.4
C8 C9 H9 . . 117.4
C9 C10 C11 . . 124.51(19)
C9 C10 H10 . . 117.7
C11 C10 H10 . . 117.7
O4 C11 O3 . . 124.63(17)
O4 C11 C10 . . 120.49(17)
O3 C11 C10 . . 114.88(17)

loop_
_geom_bond_atom_site_label_1
_geom_bond_atom_site_label_2
_geom_bond_site_symmetry_2
_geom_bond_distance
Ni1 O2 2_675 2.0486(14)
Ni1 O2 . 2.0487(14)
Ni1 O1 2_675 2.0582(14)
Ni1 O1 . 2.0582(14)
Ni1 N1 2_675 2.1093(16)
Ni1 N1 . 2.1093(16)
N1 C5 . 1.334(2)
N1 C1 . 1.336(2)
O1 H1W . 0.79(3)
O1 H2W . 0.84(3)
O2 H3W . 0.85(3)
O2 H4W . 0.82(3)
O3 C11 . 1.257(2)
O4 C11 . 1.255(2)
C1 C2 . 1.370(3)
C1 H1 . 0.9400
C2 C3 . 1.391(3)
C2 H2 . 0.9400
C3 C4 . 1.387(3)
C3 C3 2_776 1.483(3)
C4 C5 . 1.372(3)
C4 H4 . 0.9400
C5 H5 . 0.9400
C6 C7 2_666 1.373(3)
C6 C8 . 1.391(3)
C6 H6 . 0.9400
C7 C6 2_666 1.373(3)
C7 C8 . 1.389(3)
C7 H7 . 0.9400
C8 C9 . 1.472(3)
C9 C10 . 1.314(3)
C9 H9 . 0.9400
C10 C11 . 1.489(3)
C10 H10 . 0.9400

loop_
_geom_hbond_atom_site_label_D
_geom_hbond_atom_site_label_H
_geom_hbond_atom_site_label_A
_geom_hbond_site_symmetry_A
_geom_hbond_distance_DH
_geom_hbond_distance_HA
_geom_hbond_distance_DA
_geom_hbond_angle_DHA
O1 H2W O3 . 0.84(3) 1.90(3) 2.734(2) 170(3)
O1 H1W O3 2_575 0.79(3) 1.90(3) 2.683(2) 171(3)
O2 H3W O4 1_655 0.85(3) 1.86(3) 2.701(2) 172(3)
O2 H4W O4 2_565 0.82(3) 1.95(3) 2.754(2) 167(3)
